data_7228961
loop_
_publ_author_name
'Shen, Guangyu'
'Gou, Fei'
'Cheng, Jinghui'
'Zhang, Xiaohong'
'Zhou, Xiangge'
'Xiang, Haifeng'

_publ_section_title
;
 Chiral and non-conjugated fluorescent salen ligands: AIE, anion probes,
 chiral recognition of unprotected amino acids, and cell imaging
 applications
;
_journal_issue 64
_journal_name_full 'RSC Adv.'
_journal_page_first 40640
_journal_paper_doi 10.1039/C7RA08267C
_journal_volume 7
_journal_year 2017
_chemical_absolute_configuration syn
_chemical_formula_moiety '3(C10 H10 F N O)'
_chemical_formula_sum 'C30 H30 F3 N3 O3'
_chemical_formula_weight 537.57
_space_group_crystal_system trigonal
_space_group_IT_number 154
_space_group_name_Hall 'P 32 2"'
_space_group_name_H-M_alt 'P 32 2 1'
_symmetry_space_group_name_Hall 'P 32 2"'
_symmetry_space_group_name_H-M 'P 32 2 1'
_atom_sites_solution_hydrogens geom
_atom_sites_solution_primary direct
_audit_creation_date 2016-07-14
_audit_creation_method
;
Olex2 1.2
(compiled 2016.02.19 svn.r3266 for OlexSys, GUI svn.r5155)
;
_audit_update_record
;
2016-07-23 deposited with the CCDC.
2017-08-14 downloaded from the CCDC.
;
_cell_angle_alpha 90
_cell_angle_beta 90
_cell_angle_gamma 120
_cell_formula_units_Z 6
_cell_length_a 11.14762(19)
_cell_length_b 11.14762(19)
_cell_length_c 38.1285(6)
_cell_measurement_reflns_used 5801
_cell_measurement_temperature 294.33(10)
_cell_measurement_theta_max 72.4630
_cell_measurement_theta_min 4.6870
_cell_volume 4103.41(12)
_computing_cell_refinement
;
CrysAlisPro, Agilent Technologies,
Version 1.171.37.35 (release 13-08-2014 CrysAlis171 .NET)
(compiled Aug 13 2014,18:06:01)
;
_computing_data_collection
;
CrysAlisPro, Agilent Technologies,
Version 1.171.37.35 (release 13-08-2014 CrysAlis171 .NET)
(compiled Aug 13 2014,18:06:01)
;
_computing_data_reduction
;
CrysAlisPro, Agilent Technologies,
Version 1.171.37.35 (release 13-08-2014 CrysAlis171 .NET)
(compiled Aug 13 2014,18:06:01)
;
_computing_molecular_graphics 'Olex2 (Dolomanov et al., 2009)'
_computing_publication_material 'Olex2 (Dolomanov et al., 2009)'
_computing_structure_refinement 'ShelXL (Sheldrick, 2015)'
_computing_structure_solution 'ShelXT (Sheldrick, 2015)'
_diffrn_ambient_environment air
_diffrn_ambient_temperature 294.33(10)
_diffrn_detector 'CCD plate'
_diffrn_detector_area_resol_mean 15.9595
_diffrn_detector_type EosS2
_diffrn_measured_fraction_theta_full 0.999
_diffrn_measured_fraction_theta_max 0.986
_diffrn_measurement_details
;
#__ type_ start__ end____ width___ exp.time_
  1 omega    1.00   75.00   1.0000    1.0000
omega____ theta____ kappa____ phi______ frames
    -       36.2921  -99.0000 -180.0000 74

#__ type_ start__ end____ width___ exp.time_
  2 omega   20.00  104.00   1.0000    1.0000
omega____ theta____ kappa____ phi______ frames
    -       36.2921   57.0000   30.0000 84

#__ type_ start__ end____ width___ exp.time_
  3 omega   20.00  104.00   1.0000    1.0000
omega____ theta____ kappa____ phi______ frames
    -       36.2921   57.0000 -180.0000 84

#__ type_ start__ end____ width___ exp.time_
  4 omega   23.00   90.00   1.0000    1.0000
omega____ theta____ kappa____ phi______ frames
    -       36.2921 -125.0000    0.0000 67

#__ type_ start__ end____ width___ exp.time_
  5 omega   38.00   91.00   1.0000    2.5100
omega____ theta____ kappa____ phi______ frames
    -      108.0000  -30.0000   60.0000 53

#__ type_ start__ end____ width___ exp.time_
  6 omega   38.00  116.00   1.0000    2.5100
omega____ theta____ kappa____ phi______ frames
    -      108.0000 -111.0000 -180.0000 78

#__ type_ start__ end____ width___ exp.time_
  7 omega   39.00  109.00   1.0000    2.5100
omega____ theta____ kappa____ phi______ frames
    -      108.0000  -94.0000   30.0000 70

#__ type_ start__ end____ width___ exp.time_
  8 omega   40.00   98.00   1.0000    2.5100
omega____ theta____ kappa____ phi______ frames
    -      108.0000  -45.0000  -90.0000 58

#__ type_ start__ end____ width___ exp.time_
  9 omega   40.00   98.00   1.0000    2.5100
omega____ theta____ kappa____ phi______ frames
    -      108.0000  -45.0000  120.0000 58

#__ type_ start__ end____ width___ exp.time_
 10 omega   40.00   90.00   1.0000    2.5100
omega____ theta____ kappa____ phi______ frames
    -      108.0000  -51.0000   26.0000 50
;
_diffrn_measurement_device 'four-circle diffractometer'
_diffrn_measurement_device_type 'New Gemini, Dual, Cu at zero, EosS2'
_diffrn_measurement_method '\w scans'
_diffrn_orient_matrix_UB_11 0.0159582000
_diffrn_orient_matrix_UB_12 -0.0385922000
_diffrn_orient_matrix_UB_13 0.0378427000
_diffrn_orient_matrix_UB_21 -0.0982323000
_diffrn_orient_matrix_UB_22 -0.1541618000
_diffrn_orient_matrix_UB_23 -0.0083788000
_diffrn_orient_matrix_UB_31 0.1246658000
_diffrn_orient_matrix_UB_32 -0.0144942000
_diffrn_orient_matrix_UB_33 -0.0114301000
_diffrn_radiation_monochromator graphite
_diffrn_radiation_probe x-ray
_diffrn_radiation_type CuK\a
_diffrn_radiation_wavelength 1.54184
_diffrn_reflns_av_R_equivalents 0.0330
_diffrn_reflns_av_unetI/netI 0.0370
_diffrn_reflns_Laue_measured_fraction_full 0.999
_diffrn_reflns_Laue_measured_fraction_max 0.986
_diffrn_reflns_limit_h_max 13
_diffrn_reflns_limit_h_min -8
_diffrn_reflns_limit_k_max 8
_diffrn_reflns_limit_k_min -13
_diffrn_reflns_limit_l_max 37
_diffrn_reflns_limit_l_min -46
_diffrn_reflns_number 12993
_diffrn_reflns_point_group_measured_fraction_full 0.974
_diffrn_reflns_point_group_measured_fraction_max 0.948
_diffrn_reflns_theta_full 67.684
_diffrn_reflns_theta_max 72.616
_diffrn_reflns_theta_min 4.725
_diffrn_source 'Enhance (Cu) X-ray Source'
_exptl_absorpt_coefficient_mu 0.825
_exptl_absorpt_correction_T_max 1.00000
_exptl_absorpt_correction_T_min 0.48277
_exptl_absorpt_correction_type multi-scan
_exptl_absorpt_process_details
;
CrysAlisPro, Agilent Technologies,
Version 1.171.37.35 (release 13-08-2014 CrysAlis171 .NET)
(compiled Aug 13 2014,18:06:01)
Empirical absorption correction using spherical harmonics,
 implemented in SCALE3 ABSPACK scaling algorithm.
;
_exptl_crystal_colour 'clear yellowish yellow'
_exptl_crystal_colour_lustre clear
_exptl_crystal_colour_modifier yellowish
_exptl_crystal_colour_primary yellow
_exptl_crystal_density_diffrn 1.305
_exptl_crystal_description block
_exptl_crystal_F_000 1692
_exptl_crystal_size_max 0.6
_exptl_crystal_size_mid 0.4
_exptl_crystal_size_min 0.4
_refine_diff_density_max 0.232
_refine_diff_density_min -0.348
_refine_diff_density_rms 0.064
_refine_ls_abs_structure_details
;
 Flack x determined using 1804 quotients [(I+)-(I-)]/[(I+)+(I-)]
 (Parsons, Flack and Wagner, Acta Cryst. B69 (2013) 249-259).
;
_refine_ls_abs_structure_Flack 0.06(10)
_refine_ls_extinction_method none
_refine_ls_goodness_of_fit_ref 1.107
_refine_ls_hydrogen_treatment constr
_refine_ls_matrix_type full
_refine_ls_number_parameters 355
_refine_ls_number_reflns 5156
_refine_ls_number_restraints 0
_refine_ls_restrained_S_all 1.107
_refine_ls_R_factor_all 0.0574
_refine_ls_R_factor_gt 0.0547
_refine_ls_shift/su_max 0.000
_refine_ls_shift/su_mean 0.000
_refine_ls_structure_factor_coef Fsqd
_refine_ls_weighting_details 'w=1/[\s^2^(Fo^2^)+(0.0849P)^2^+1.7289P] where P=(Fo^2^+2Fc^2^)/3'
_refine_ls_weighting_scheme calc
_refine_ls_wR_factor_gt 0.1489
_refine_ls_wR_factor_ref 0.1516
_reflns_Friedel_coverage 0.663
_reflns_Friedel_fraction_full 0.940
_reflns_Friedel_fraction_max 0.895
_reflns_number_gt 4887
_reflns_number_total 5156
_reflns_threshold_expression 'I > 2\s(I)'
_cod_data_source_file c7ra08267c2.cif
_cod_data_source_block zxg-rr-f-133
_cod_original_cell_volume 4103.41(15)
_cod_database_code 7228961
_shelx_space_group_comment
;
The symmetry employed for this shelxl refinement is uniquely defined
by the following loop, which should always be used as a source of
symmetry information in preference to the above space-group names.
They are only intended as comments.
;
_reflns_odcompleteness_completeness 99.83
_reflns_odcompleteness_iscentric 1
_reflns_odcompleteness_theta 66.97
_olex2_refinement_description
;
1. Fixed Uiso
 At 1.2 times of:
  All C(H) groups, All C(H,H) groups
 At 1.5 times of:
  All O(H) groups
2.a Ternary CH refined with riding coordinates:
 C00I(H00K), C00J(H00J), C00L(H00L)
2.b Secondary CH2 refined with riding coordinates:
 C00O(H00A,H00B), C00S(H00D,H00E), C00Y(H00G,H00H), C011(H01A,H01B), C012(H01C,
 H01D), C013(H01E,H01F)
2.c Aromatic/amide H refined with riding coordinates:
 C00C(H00C), C00F(H00F), C00G(H00I), C00P(H00P), C00Q(H00Q), C00T(H00T),
 C00U(H00U), C00V(H00V), C00W(H00W), C00X(H00X), C00Z(H00Z), C010(H010)
2.d Idealised tetrahedral OH refined as rotating group:
 O004(H004), O005(H005), O006(H006)
;
_shelx_shelxl_version_number 2014/7
_olex2_date_sample_data_collection 2016-07-14
_olex2_submission_special_instructions 'No special instructions were received'

loop_
_space_group_symop_operation_xyz
'x, y, z'
'-y, x-y, z+2/3'
'-x+y, -x, z+1/3'
'y, x, -z'
'x-y, -y, -z+1/3'
'-x, -x+y, -z+2/3'

loop_
_atom_site_label
_atom_site_type_symbol
_atom_site_fract_x
_atom_site_fract_y
_atom_site_fract_z
_atom_site_U_iso_or_equiv
_atom_site_adp_type
_atom_site_occupancy
_atom_site_site_symmetry_order
_atom_site_calc_flag
_atom_site_refinement_flags_posn
F001 F 0.5274(2) 0.3903(3) 0.84423(6) 0.0398(6) Uani 1 1 d .
F002 F 0.0627(3) -0.0869(3) 0.72844(6) 0.0410(6) Uani 1 1 d .
F003 F 1.0910(3) 0.4058(3) 0.67814(7) 0.0452(6) Uani 1 1 d .
O004 O 0.2868(3) -0.1127(3) 0.73923(6) 0.0294(6) Uani 1 1 d .
H004 H 0.3457 -0.1361 0.7401 0.044 Uiso 1 1 calc GR
O005 O 0.3596(3) 0.4972(3) 0.84132(6) 0.0282(5) Uani 1 1 d .
H005 H 0.3039 0.5230 0.8370 0.042 Uiso 1 1 calc GR
O006 O 0.9347(3) 0.1449(3) 0.70042(8) 0.0368(7) Uani 1 1 d .
H006 H 0.8828 0.0705 0.7099 0.055 Uiso 1 1 calc GR
N007 N 0.7270(3) -0.0290(3) 0.73670(7) 0.0246(6) Uani 1 1 d .
N008 N 0.1372(3) 0.4782(3) 0.81777(7) 0.0233(6) Uani 1 1 d .
N009 N 0.4395(3) -0.2096(3) 0.71625(7) 0.0234(6) Uani 1 1 d .
C00A C 0.7885(4) 0.2079(4) 0.73270(8) 0.0225(7) Uani 1 1 d .
C00B C 0.2233(4) -0.1478(4) 0.70782(9) 0.0243(7) Uani 1 1 d .
C00C C 0.3813(4) -0.2296(4) 0.68642(9) 0.0247(7) Uani 1 1 d .
H00C H 0.4107 -0.2636 0.6681 0.030 Uiso 1 1 calc R
C00D C 0.2691(4) -0.2001(4) 0.68046(8) 0.0237(7) Uani 1 1 d .
C00E C 0.3256(4) 0.3818(4) 0.82306(8) 0.0228(7) Uani 1 1 d .
C00F C 0.7029(3) 0.0667(4) 0.74578(8) 0.0224(7) Uani 1 1 d .
H00F H 0.6298 0.0466 0.7609 0.027 Uiso 1 1 calc R
C00G C 0.1140(4) 0.3721(4) 0.79977(8) 0.0243(7) Uani 1 1 d .
H00I H 0.0372 0.3306 0.7851 0.029 Uiso 1 1 calc R
C00H C 0.2066(4) 0.3153(4) 0.80202(8) 0.0230(7) Uani 1 1 d .
C00I C 0.0445(3) 0.5349(4) 0.81659(9) 0.0243(7) Uani 1 1 d .
H00K H -0.0156 0.4992 0.7959 0.029 Uiso 1 1 calc R
C00J C 0.6408(3) -0.1694(4) 0.75038(8) 0.0227(7) Uani 1 1 d .
H00J H 0.5903 -0.1653 0.7710 0.027 Uiso 1 1 calc R
C00K C 0.9011(4) 0.2384(4) 0.71057(9) 0.0252(7) Uani 1 1 d .
C00L C 0.5361(4) -0.2599(4) 0.72246(8) 0.0237(7) Uani 1 1 d .
H00L H 0.5847 -0.2554 0.7006 0.028 Uiso 1 1 calc R
C00M C 0.1080(4) -0.1363(4) 0.70199(9) 0.0284(8) Uani 1 1 d .
C00N C 0.4112(4) 0.3246(4) 0.82439(9) 0.0281(8) Uani 1 1 d .
C00O C 0.5472(4) -0.4670(4) 0.74570(9) 0.0306(8) Uani 1 1 d .
H00A H 0.4915 -0.5610 0.7543 0.037 Uiso 1 1 calc R
H00B H 0.5987 -0.4692 0.7254 0.037 Uiso 1 1 calc R
C00P C 0.1980(4) -0.2346(4) 0.64850(9) 0.0305(8) Uani 1 1 d .
H00P H 0.2294 -0.2666 0.6301 0.037 Uiso 1 1 calc R
C00Q C 0.3835(4) 0.2064(4) 0.80655(10) 0.0335(9) Uani 1 1 d .
H00Q H 0.4426 0.1704 0.8084 0.040 Uiso 1 1 calc R
C00R C 0.9822(4) 0.3759(4) 0.69903(9) 0.0302(8) Uani 1 1 d .
C00S C 0.6478(4) -0.3768(4) 0.77416(9) 0.0327(8) Uani 1 1 d .
H00D H 0.7090 -0.4121 0.7802 0.039 Uiso 1 1 calc R
H00E H 0.5966 -0.3800 0.7950 0.039 Uiso 1 1 calc R
C00T C 0.0827(4) -0.2220(4) 0.64373(10) 0.0336(9) Uani 1 1 d .
H00T H 0.0359 -0.2466 0.6224 0.040 Uiso 1 1 calc R
C00U C 0.8391(4) 0.4450(4) 0.72929(9) 0.0331(8) Uani 1 1 d .
H00U H 0.8174 0.5129 0.7352 0.040 Uiso 1 1 calc R
C00V C 0.9524(4) 0.4771(4) 0.70768(10) 0.0332(9) Uani 1 1 d .
H00V H 1.0072 0.5668 0.6992 0.040 Uiso 1 1 calc R
C00W C 0.7597(4) 0.3119(4) 0.74179(9) 0.0279(8) Uani 1 1 d .
H00W H 0.6855 0.2911 0.7566 0.033 Uiso 1 1 calc R
C00X C 0.1783(4) 0.1953(4) 0.78351(9) 0.0315(8) Uani 1 1 d .
H00X H 0.0995 0.1514 0.7695 0.038 Uiso 1 1 calc R
C00Y C 0.7334(4) -0.2274(4) 0.76153(10) 0.0317(8) Uani 1 1 d .
H00G H 0.7903 -0.2236 0.7418 0.038 Uiso 1 1 calc R
H00H H 0.7945 -0.1707 0.7802 0.038 Uiso 1 1 calc R
C00Z C 0.2654(5) 0.1417(4) 0.78573(10) 0.0352(9) Uani 1 1 d .
H00Z H 0.2454 0.0621 0.7733 0.042 Uiso 1 1 calc R
C010 C 0.0360(4) -0.1723(4) 0.67095(11) 0.0345(9) Uani 1 1 d .
H010 H -0.0422 -0.1637 0.6681 0.041 Uiso 1 1 calc R
C011 C 0.4527(4) -0.4105(4) 0.73494(9) 0.0279(8) Uani 1 1 d .
H01A H 0.3957 -0.4159 0.7548 0.033 Uiso 1 1 calc R
H01B H 0.3917 -0.4673 0.7163 0.033 Uiso 1 1 calc R
C012 C 0.1308(4) 0.6920(4) 0.81453(12) 0.0359(9) Uani 1 1 d .
H01C H 0.1972 0.7257 0.8336 0.043 Uiso 1 1 calc R
H01D H 0.1822 0.7181 0.7927 0.043 Uiso 1 1 calc R
C013 C 0.0427(6) 0.7602(5) 0.81656(15) 0.0535(13) Uani 1 1 d .
H01E H -0.0185 0.7332 0.7964 0.064 Uiso 1 1 calc R
H01F H 0.1019 0.8601 0.8161 0.064 Uiso 1 1 calc R

loop_
_atom_site_aniso_label
_atom_site_aniso_U_11
_atom_site_aniso_U_22
_atom_site_aniso_U_33
_atom_site_aniso_U_23
_atom_site_aniso_U_13
_atom_site_aniso_U_12
F001 0.0221(12) 0.0502(16) 0.0446(12) 0.0124(10) -0.0028(9) 0.0161(12)
F002 0.0318(13) 0.0497(16) 0.0516(13) -0.0038(11) 0.0000(10) 0.0280(12)
F003 0.0332(14) 0.0374(14) 0.0579(14) 0.0147(11) 0.0200(11) 0.0124(12)
O004 0.0271(14) 0.0385(16) 0.0277(11) -0.0057(10) -0.0047(10) 0.0201(13)
O005 0.0234(13) 0.0271(14) 0.0312(11) -0.0037(10) -0.0049(10) 0.0106(11)
O006 0.0304(16) 0.0284(15) 0.0541(16) 0.0100(12) 0.0189(12) 0.0166(13)
N007 0.0183(15) 0.0254(16) 0.0272(13) 0.0017(11) 0.0021(10) 0.0087(13)
N008 0.0170(14) 0.0259(16) 0.0266(13) -0.0016(11) 0.0007(10) 0.0104(13)
N009 0.0183(14) 0.0238(15) 0.0282(13) 0.0004(11) 0.0012(11) 0.0106(12)
C00A 0.0192(17) 0.0272(19) 0.0211(13) -0.0011(12) -0.0025(12) 0.0116(15)
C00B 0.0202(17) 0.0186(17) 0.0293(16) 0.0022(12) -0.0003(12) 0.0062(15)
C00C 0.0246(18) 0.0224(18) 0.0240(15) 0.0006(12) 0.0027(13) 0.0095(15)
C00D 0.0223(17) 0.0170(16) 0.0284(15) 0.0033(12) -0.0003(13) 0.0073(14)
C00E 0.0155(16) 0.0239(18) 0.0230(14) 0.0050(12) 0.0044(11) 0.0052(14)
C00F 0.0139(16) 0.0301(19) 0.0211(13) 0.0001(12) -0.0004(12) 0.0094(14)
C00G 0.0174(17) 0.0293(19) 0.0235(14) 0.0002(13) 0.0008(12) 0.0096(15)
C00H 0.0206(17) 0.0259(18) 0.0213(14) 0.0007(12) 0.0021(12) 0.0106(15)
C00I 0.0160(17) 0.0250(19) 0.0302(16) 0.0013(13) -0.0001(13) 0.0091(15)
C00J 0.0174(17) 0.0256(18) 0.0259(14) 0.0057(12) 0.0051(12) 0.0114(15)
C00K 0.0182(17) 0.0280(19) 0.0284(16) 0.0013(13) 0.0011(12) 0.0107(15)
C00L 0.0223(17) 0.0275(19) 0.0243(14) 0.0021(13) 0.0043(12) 0.0146(15)
C00M 0.0232(19) 0.0219(18) 0.0391(18) 0.0033(14) 0.0002(14) 0.0105(15)
C00N 0.0204(18) 0.034(2) 0.0302(16) 0.0122(14) 0.0048(13) 0.0139(17)
C00O 0.038(2) 0.025(2) 0.0325(17) 0.0070(14) 0.0077(15) 0.0194(18)
C00P 0.034(2) 0.0229(18) 0.0286(16) 0.0008(13) -0.0037(14) 0.0100(16)
C00Q 0.037(2) 0.038(2) 0.0392(18) 0.0142(16) 0.0125(16) 0.029(2)
C00R 0.0246(19) 0.030(2) 0.0314(16) 0.0047(14) 0.0022(14) 0.0102(16)
C00S 0.031(2) 0.038(2) 0.0335(17) 0.0108(15) 0.0046(15) 0.0205(19)
C00T 0.034(2) 0.026(2) 0.0349(18) 0.0014(14) -0.0135(15) 0.0097(17)
C00U 0.038(2) 0.029(2) 0.0357(18) -0.0055(15) -0.0041(15) 0.0194(18)
C00V 0.030(2) 0.0223(19) 0.0371(18) 0.0031(14) -0.0017(15) 0.0056(16)
C00W 0.0257(19) 0.031(2) 0.0267(15) -0.0037(14) 0.0000(13) 0.0145(17)
C00X 0.033(2) 0.031(2) 0.0312(17) -0.0021(15) -0.0015(14) 0.0162(18)
C00Y 0.025(2) 0.036(2) 0.0345(18) 0.0076(15) 0.0015(14) 0.0158(18)
C00Z 0.041(2) 0.030(2) 0.0377(18) 0.0009(15) 0.0072(16) 0.021(2)
C010 0.024(2) 0.025(2) 0.051(2) 0.0079(16) -0.0086(16) 0.0090(16)
C011 0.0255(19) 0.0228(18) 0.0350(17) 0.0006(13) 0.0012(14) 0.0119(16)
C012 0.024(2) 0.026(2) 0.053(2) 0.0087(16) 0.0089(16) 0.0087(18)
C013 0.040(3) 0.029(2) 0.091(4) 0.016(2) 0.012(2) 0.017(2)

loop_
_atom_type_symbol
_atom_type_description
_atom_type_scat_dispersion_real
_atom_type_scat_dispersion_imag
_atom_type_scat_source
C C 0.0181 0.0091 'International Tables Vol C Tables 4.2.6.8 and 6.1.1.4'
H H 0.0000 0.0000 'International Tables Vol C Tables 4.2.6.8 and 6.1.1.4'
F F 0.0727 0.0534 'International Tables Vol C Tables 4.2.6.8 and 6.1.1.4'
N N 0.0311 0.0180 'International Tables Vol C Tables 4.2.6.8 and 6.1.1.4'
O O 0.0492 0.0322 'International Tables Vol C Tables 4.2.6.8 and 6.1.1.4'

loop_
_geom_angle_atom_site_label_1
_geom_angle_atom_site_label_2
_geom_angle_atom_site_label_3
_geom_angle
_geom_angle_site_symmetry_1
_geom_angle_site_symmetry_3
C00B O004 H004 109.5 . .
C00E O005 H005 109.5 . .
C00K O006 H006 109.5 . .
C00F N007 C00J 119.9(3) . .
C00G N008 C00I 121.7(3) . .
C00C N009 C00L 119.1(3) . .
C00K C00A C00F 119.3(3) . .
C00W C00A C00F 120.9(3) . .
C00W C00A C00K 119.8(3) . .
O004 C00B C00D 122.2(3) . .
O004 C00B C00M 119.9(3) . .
C00M C00B C00D 117.9(3) . .
N009 C00C H00C 119.4 . .
N009 C00C C00D 121.2(3) . .
C00D C00C H00C 119.4 . .
C00B C00D C00C 120.4(3) . .
C00P C00D C00B 119.1(3) . .
C00P C00D C00C 120.3(3) . .
O005 C00E C00H 122.8(3) . .
O005 C00E C00N 119.6(3) . .
C00N C00E C00H 117.6(3) . .
N007 C00F C00A 120.8(3) . .
N007 C00F H00F 119.6 . .
C00A C00F H00F 119.6 . .
N008 C00G H00I 119.6 . .
N008 C00G C00H 120.7(3) . .
C00H C00G H00I 119.6 . .
C00E C00H C00G 119.5(3) . .
C00X C00H C00E 119.6(3) . .
C00X C00H C00G 121.0(3) . .
N008 C00I C00I 108.5(2) . 6_556
N008 C00I H00K 109.7 . .
N008 C00I C012 108.9(3) . .
C00I C00I H00K 109.7 6_556 .
C012 C00I C00I 110.4(2) . 6_556
C012 C00I H00K 109.7 . .
N007 C00J H00J 108.8 . .
N007 C00J C00L 109.5(3) . .
N007 C00J C00Y 109.3(3) . .
C00L C00J H00J 108.8 . .
C00Y C00J H00J 108.8 . .
C00Y C00J C00L 111.6(3) . .
O006 C00K C00A 123.5(3) . .
O006 C00K C00R 119.0(3) . .
C00R C00K C00A 117.5(3) . .
N009 C00L C00J 109.0(3) . .
N009 C00L H00L 109.7 . .
N009 C00L C011 108.1(3) . .
C00J C00L H00L 109.7 . .
C00J C00L C011 110.6(3) . .
C011 C00L H00L 109.7 . .
F002 C00M C00B 118.1(3) . .
F002 C00M C010 118.4(4) . .
C00B C00M C010 123.4(4) . .
F001 C00N C00E 117.5(4) . .
F001 C00N C00Q 119.4(4) . .
C00Q C00N C00E 123.1(4) . .
H00A C00O H00B 108.1 . .
C00S C00O H00A 109.5 . .
C00S C00O H00B 109.5 . .
C00S C00O C011 110.5(3) . .
C011 C00O H00A 109.5 . .
C011 C00O H00B 109.5 . .
C00D C00P H00P 119.4 . .
C00T C00P C00D 121.2(4) . .
C00T C00P H00P 119.4 . .
C00N C00Q H00Q 120.6 . .
C00N C00Q C00Z 118.7(4) . .
C00Z C00Q H00Q 120.6 . .
F003 C00R C00K 117.7(4) . .
F003 C00R C00V 119.9(4) . .
C00V C00R C00K 122.4(4) . .
C00O C00S H00D 109.6 . .
C00O C00S H00E 109.6 . .
C00O C00S C00Y 110.4(3) . .
H00D C00S H00E 108.1 . .
C00Y C00S H00D 109.6 . .
C00Y C00S H00E 109.6 . .
C00P C00T H00T 120.1 . .
C00P C00T C010 119.8(3) . .
C010 C00T H00T 120.1 . .
C00V C00U H00U 120.3 . .
C00W C00U H00U 120.3 . .
C00W C00U C00V 119.4(4) . .
C00R C00V C00U 119.5(4) . .
C00R C00V H00V 120.2 . .
C00U C00V H00V 120.2 . .
C00A C00W H00W 119.4 . .
C00U C00W C00A 121.3(4) . .
C00U C00W H00W 119.4 . .
C00H C00X H00X 119.6 . .
C00Z C00X C00H 120.9(4) . .
C00Z C00X H00X 119.6 . .
C00J C00Y H00G 109.4 . .
C00J C00Y H00H 109.4 . .
C00S C00Y C00J 111.3(3) . .
C00S C00Y H00G 109.4 . .
C00S C00Y H00H 109.4 . .
H00G C00Y H00H 108.0 . .
C00Q C00Z H00Z 120.0 . .
C00X C00Z C00Q 120.1(4) . .
C00X C00Z H00Z 120.0 . .
C00M C010 C00T 118.6(4) . .
C00M C010 H010 120.7 . .
C00T C010 H010 120.7 . .
C00L C011 H01A 109.3 . .
C00L C011 H01B 109.3 . .
C00O C011 C00L 111.6(3) . .
C00O C011 H01A 109.3 . .
C00O C011 H01B 109.3 . .
H01A C011 H01B 108.0 . .
C00I C012 H01C 109.1 . .
C00I C012 H01D 109.1 . .
H01C C012 H01D 107.9 . .
C013 C012 C00I 112.3(3) . .
C013 C012 H01C 109.1 . .
C013 C012 H01D 109.1 . .
C012 C013 C013 110.3(4) . 6_556
C012 C013 H01E 109.6 . .
C012 C013 H01F 109.6 . .
C013 C013 H01E 109.6 6_556 .
C013 C013 H01F 109.6 6_556 .
H01E C013 H01F 108.1 . .

loop_
_geom_bond_atom_site_label_1
_geom_bond_atom_site_label_2
_geom_bond_distance
_geom_bond_site_symmetry_2
F001 C00N 1.356(4) .
F002 C00M 1.362(4) .
F003 C00R 1.346(5) .
O004 H004 0.8200 .
O004 C00B 1.346(4) .
O005 H005 0.8200 .
O005 C00E 1.341(4) .
O006 H006 0.8200 .
O006 C00K 1.329(5) .
N007 C00F 1.273(5) .
N007 C00J 1.463(5) .
N008 C00G 1.277(5) .
N008 C00I 1.457(5) .
N009 C00C 1.273(5) .
N009 C00L 1.461(5) .
C00A C00F 1.461(5) .
C00A C00K 1.406(5) .
C00A C00W 1.392(5) .
C00B C00D 1.409(5) .
C00B C00M 1.372(5) .
C00C H00C 0.9300 .
C00C C00D 1.461(5) .
C00D C00P 1.398(5) .
C00E C00H 1.404(5) .
C00E C00N 1.388(5) .
C00F H00F 0.9300 .
C00G H00I 0.9300 .
C00G C00H 1.459(5) .
C00H C00X 1.401(5) .
C00I C00I 1.539(6) 6_556
C00I H00K 0.9800 .
C00I C012 1.521(5) .
C00J H00J 0.9800 .
C00J C00L 1.528(5) .
C00J C00Y 1.528(5) .
C00K C00R 1.405(5) .
C00L H00L 0.9800 .
C00L C011 1.532(5) .
C00M C010 1.372(5) .
C00N C00Q 1.373(6) .
C00O H00A 0.9700 .
C00O H00B 0.9700 .
C00O C00S 1.523(6) .
C00O C011 1.530(5) .
C00P H00P 0.9300 .
C00P C00T 1.373(6) .
C00Q H00Q 0.9300 .
C00Q C00Z 1.390(6) .
C00R C00V 1.367(6) .
C00S H00D 0.9700 .
C00S H00E 0.9700 .
C00S C00Y 1.525(6) .
C00T H00T 0.9300 .
C00T C010 1.394(6) .
C00U H00U 0.9300 .
C00U C00V 1.396(6) .
C00U C00W 1.378(6) .
C00V H00V 0.9300 .
C00W H00W 0.9300 .
C00X H00X 0.9300 .
C00X C00Z 1.374(6) .
C00Y H00G 0.9700 .
C00Y H00H 0.9700 .
C00Z H00Z 0.9300 .
C010 H010 0.9300 .
C011 H01A 0.9700 .
C011 H01B 0.9700 .
C012 H01C 0.9700 .
C012 H01D 0.9700 .
C012 C013 1.515(7) .
C013 C013 1.521(10) 6_556
C013 H01E 0.9700 .
C013 H01F 0.9700 .
